data_7105423
loop_
_publ_author_name
'Schwarzer, Anke'
'Kroke, Edwin'

_publ_section_title
;
 C(6)N(7)Cl[N(C(6)H(5))(2)](2).p-C(6)H(4)(CH(3))(2)-a
 mono-chloro-tri-s-triazine adduct.
;
_journal_issue 16
_journal_name_full 'Chemical communications (Cambridge, England)'
_journal_page_first 2829
_journal_page_last 2831
_journal_paper_doi 10.1039/b924428j
_journal_volume 46
_journal_year 2010
_chemical_formula_moiety 'C30 H20 Cl N9, C8 H10'
_chemical_formula_sum 'C38 H30 Cl N9'
_chemical_formula_weight 648.16
_chemical_name_common 5,8-Bis-(diphenylamino)-1-chloro-tri-s-triazine
_chemical_name_systematic
;
5,8-Bis-(diphenylamino)-1-chloro-tri-s-triazine
;
_space_group_IT_number 14
_symmetry_cell_setting monoclinic
_symmetry_space_group_name_Hall '-P 2yn'
_symmetry_space_group_name_H-M 'P 1 21/n 1'
_atom_sites_solution_hydrogens geom
_atom_sites_solution_primary direct
_atom_sites_solution_secondary difmap
_audit_creation_method SHELXL-97
_cell_angle_alpha 90.00
_cell_angle_beta 106.356(2)
_cell_angle_gamma 90.00
_cell_formula_units_Z 4
_cell_length_a 14.2050(5)
_cell_length_b 9.4560(4)
_cell_length_c 24.7016(10)
_cell_measurement_reflns_used 9920
_cell_measurement_temperature 100(2)
_cell_measurement_theta_max 30.47
_cell_measurement_theta_min 2.32
_cell_volume 3183.7(2)
_computing_cell_refinement 'Bruker SMART (Bruker, 2007)'
_computing_data_collection 'Bruker SMART (Bruker, 2007)'
_computing_data_reduction 'Bruker SAINT (Bruker, 2007)'
_computing_molecular_graphics 'Bruker SHELXTL (Bruker, 2007)'
_computing_publication_material 'Bruker SHELXTL (Bruker, 2007)'
_computing_structure_refinement 'SHELXL-97 (Sheldrick, 2008)'
_computing_structure_solution 'SHELXS-97 (Sheldrick, 2008)'
_diffrn_ambient_temperature 100(2)
_diffrn_measured_fraction_theta_full 0.999
_diffrn_measured_fraction_theta_max 0.999
_diffrn_measurement_device_type 'CCD area detector'
_diffrn_measurement_method 'phi and omega scans'
_diffrn_radiation_monochromator graphite
_diffrn_radiation_source 'sealed tube'
_diffrn_radiation_type MoK\a
_diffrn_radiation_wavelength 0.71073
_diffrn_reflns_av_R_equivalents 0.0386
_diffrn_reflns_av_sigmaI/netI 0.0371
_diffrn_reflns_limit_h_max 19
_diffrn_reflns_limit_h_min -19
_diffrn_reflns_limit_k_max 13
_diffrn_reflns_limit_k_min -13
_diffrn_reflns_limit_l_max 34
_diffrn_reflns_limit_l_min -34
_diffrn_reflns_number 47117
_diffrn_reflns_theta_full 30.00
_diffrn_reflns_theta_max 30.00
_diffrn_reflns_theta_min 2.32
_exptl_absorpt_coefficient_mu 0.165
_exptl_absorpt_correction_type none
_exptl_crystal_colour yellow
_exptl_crystal_density_diffrn 1.352
_exptl_crystal_density_method 'not measured'
_exptl_crystal_description plate
_exptl_crystal_F_000 1352
_exptl_crystal_size_max 0.54
_exptl_crystal_size_mid 0.37
_exptl_crystal_size_min 0.17
_refine_diff_density_max 0.387
_refine_diff_density_min -0.389
_refine_diff_density_rms 0.053
_refine_ls_extinction_method none
_refine_ls_goodness_of_fit_ref 1.068
_refine_ls_hydrogen_treatment constr
_refine_ls_matrix_type full
_refine_ls_number_parameters 435
_refine_ls_number_reflns 9271
_refine_ls_number_restraints 0
_refine_ls_restrained_S_all 1.068
_refine_ls_R_factor_all 0.0633
_refine_ls_R_factor_gt 0.0402
_refine_ls_shift/su_max 0.000
_refine_ls_shift/su_mean 0.000
_refine_ls_structure_factor_coef Fsqd
_refine_ls_weighting_details 'calc w=1/[\s^2^(Fo^2^)+(0.0558P)^2^+0.4069P] where P=(Fo^2^+2Fc^2^)/3'
_refine_ls_weighting_scheme calc
_refine_ls_wR_factor_gt 0.1023
_refine_ls_wR_factor_ref 0.1107
_reflns_number_gt 6889
_reflns_number_total 9271
_reflns_threshold_expression >2sigma(I)
_cod_data_source_file b924428j.txt
_cod_data_source_block ansc106
_cod_depositor_comments
;
The following automatic conversions were performed:
'_symmetry_cell_setting' value 'Monoclinic' changed to 'monoclinic'
according to '/home/saulius/struct/CIF-dictionaries/cif_core.dic'
dictionary named 'cif_core.dic' version 2.4.1 from 2010-06-29.

Automatic conversion script
Id: cif_fix_enum 1527 2010-12-29 10:47:43Z saulius 
;
_cod_original_sg_symbol_H-M 'P2(1)/n '
_cod_database_code 7105423

loop_
_symmetry_equiv_pos_as_xyz
'x, y, z'
'-x+1/2, y+1/2, -z+1/2'
'-x, -y, -z'
'x-1/2, -y-1/2, z-1/2'

loop_
_atom_site_label
_atom_site_type_symbol
_atom_site_fract_x
_atom_site_fract_y
_atom_site_fract_z
_atom_site_U_iso_or_equiv
_atom_site_adp_type
_atom_site_occupancy
_atom_site_symmetry_multiplicity
_atom_site_calc_flag
_atom_site_refinement_flags
_atom_site_disorder_assembly
_atom_site_disorder_group
Cl1 Cl 0.70896(2) 0.18169(3) 0.047336(13) 0.02078(8) Uani 1 1 d . . .
N1 N 0.58786(7) 0.08831(11) 0.09968(4) 0.0156(2) Uani 1 1 d . . .
N2 N 0.48412(7) -0.01091(11) 0.14659(4) 0.0156(2) Uani 1 1 d . . .
N3 N 0.30847(7) 0.00841(11) 0.10682(4) 0.0156(2) Uani 1 1 d . . .
N4 N 0.24505(7) 0.11859(11) 0.02171(4) 0.0154(2) Uani 1 1 d . . .
N5 N 0.35320(7) 0.19985(11) -0.03180(4) 0.0156(2) Uani 1 1 d . . .
N6 N 0.52119(7) 0.18503(11) 0.00662(4) 0.0161(2) Uani 1 1 d . . .
N7 N 0.41665(7) 0.09787(10) 0.05823(4) 0.01278(19) Uani 1 1 d . . .
N8 N 0.37393(7) -0.11195(11) 0.18894(4) 0.0154(2) Uani 1 1 d . . .
N9 N 0.18413(7) 0.21312(11) -0.06638(4) 0.0159(2) Uani 1 1 d . . .
C1 C 0.59099(8) 0.14814(13) 0.05208(5) 0.0150(2) Uani 1 1 d . . .
C2 C 0.49673(8) 0.05652(13) 0.10274(5) 0.0139(2) Uani 1 1 d . . .
C3 C 0.38962(8) -0.03595(13) 0.14576(5) 0.0142(2) Uani 1 1 d . . .
C4 C 0.32146(8) 0.07559(12) 0.06261(5) 0.0138(2) Uani 1 1 d . . .
C5 C 0.26370(8) 0.17566(12) -0.02391(5) 0.0142(2) Uani 1 1 d . . .
C6 C 0.42902(8) 0.16293(12) 0.01006(5) 0.0139(2) Uani 1 1 d . . .
C7 C 0.45002(8) -0.18490(13) 0.22977(5) 0.0153(2) Uani 1 1 d . . .
C8 C 0.51162(9) -0.27899(14) 0.21313(5) 0.0189(2) Uani 1 1 d . . .
H8 H 0.5054 -0.2936 0.1742 0.023 Uiso 1 1 calc R . .
C9 C 0.58240(9) -0.35150(14) 0.25394(6) 0.0228(3) Uani 1 1 d . . .
H9 H 0.6247 -0.4160 0.2428 0.027 Uiso 1 1 calc R . .
C10 C 0.59201(10) -0.33098(15) 0.31072(6) 0.0250(3) Uani 1 1 d . . .
H10 H 0.6416 -0.3795 0.3384 0.030 Uiso 1 1 calc R . .
C11 C 0.52892(10) -0.23921(15) 0.32701(6) 0.0249(3) Uani 1 1 d . . .
H11 H 0.5345 -0.2263 0.3659 0.030 Uiso 1 1 calc R . .
C12 C 0.45755(10) -0.16606(14) 0.28668(5) 0.0204(3) Uani 1 1 d . . .
H12 H 0.4142 -0.1035 0.2979 0.024 Uiso 1 1 calc R . .
C13 C 0.27476(8) -0.12940(13) 0.19294(5) 0.0152(2) Uani 1 1 d . . .
C14 C 0.22790(9) -0.25797(14) 0.17862(5) 0.0199(3) Uani 1 1 d . . .
H14 H 0.2594 -0.3332 0.1651 0.024 Uiso 1 1 calc R . .
C15 C 0.13379(9) -0.27524(15) 0.18437(6) 0.0230(3) Uani 1 1 d . . .
H15 H 0.1005 -0.3627 0.1743 0.028 Uiso 1 1 calc R . .
C16 C 0.08838(9) -0.16619(15) 0.20469(5) 0.0221(3) Uani 1 1 d . . .
H16 H 0.0245 -0.1791 0.2088 0.027 Uiso 1 1 calc R . .
C17 C 0.13633(9) -0.03780(15) 0.21900(5) 0.0219(3) Uani 1 1 d . . .
H17 H 0.1054 0.0370 0.2332 0.026 Uiso 1 1 calc R . .
C18 C 0.22945(9) -0.01888(14) 0.21259(5) 0.0188(2) Uani 1 1 d . . .
H18 H 0.2620 0.0694 0.2216 0.023 Uiso 1 1 calc R . .
C19 C 0.18832(8) 0.24961(13) -0.12225(5) 0.0161(2) Uani 1 1 d . . .
C20 C 0.13854(9) 0.36877(14) -0.14836(6) 0.0210(3) Uani 1 1 d . . .
H20 H 0.1057 0.4284 -0.1286 0.025 Uiso 1 1 calc R . .
C21 C 0.13689(9) 0.40061(15) -0.20362(6) 0.0237(3) Uani 1 1 d . . .
H21 H 0.1026 0.4818 -0.2216 0.028 Uiso 1 1 calc R . .
C22 C 0.18525(9) 0.31414(15) -0.23254(5) 0.0225(3) Uani 1 1 d . . .
H22 H 0.1838 0.3355 -0.2703 0.027 Uiso 1 1 calc R . .
C23 C 0.23583(9) 0.19612(14) -0.20583(5) 0.0209(3) Uani 1 1 d . . .
H23 H 0.2697 0.1375 -0.2254 0.025 Uiso 1 1 calc R . .
C24 C 0.23737(9) 0.16302(13) -0.15087(5) 0.0177(2) Uani 1 1 d . . .
H24 H 0.2717 0.0818 -0.1329 0.021 Uiso 1 1 calc R . .
C25 C 0.08814(8) 0.20008(13) -0.05700(5) 0.0165(2) Uani 1 1 d . . .
C26 C 0.05459(10) 0.30668(15) -0.02893(6) 0.0259(3) Uani 1 1 d . . .
H26 H 0.0936 0.3882 -0.0163 0.031 Uiso 1 1 calc R . .
C27 C -0.03712(11) 0.29328(16) -0.01938(7) 0.0315(3) Uani 1 1 d . . .
H27 H -0.0605 0.3656 0.0002 0.038 Uiso 1 1 calc R . .
C28 C -0.09413(10) 0.17507(16) -0.03827(6) 0.0263(3) Uani 1 1 d . . .
H28 H -0.1570 0.1669 -0.0321 0.032 Uiso 1 1 calc R . .
C29 C -0.05979(9) 0.06893(16) -0.06603(5) 0.0239(3) Uani 1 1 d . . .
H29 H -0.0987 -0.0128 -0.0786 0.029 Uiso 1 1 calc R . .
C30 C 0.03183(9) 0.08140(14) -0.07563(5) 0.0203(3) Uani 1 1 d . . .
H30 H 0.0554 0.0086 -0.0949 0.024 Uiso 1 1 calc R . .
C31 C 0.30996(10) 0.40040(15) 0.11362(6) 0.0248(3) Uani 1 1 d . . .
C32 C 0.32649(11) 0.49009(16) 0.07274(6) 0.0299(3) Uani 1 1 d . . .
H32 H 0.2721 0.5327 0.0463 0.036 Uiso 1 1 calc R . .
C33 C 0.42079(11) 0.51906(16) 0.06961(6) 0.0287(3) Uani 1 1 d . . .
H33 H 0.4296 0.5803 0.0410 0.034 Uiso 1 1 calc R . .
C34 C 0.50222(10) 0.45969(15) 0.10779(6) 0.0236(3) Uani 1 1 d . . .
C35 C 0.48577(10) 0.36971(14) 0.14897(6) 0.0235(3) Uani 1 1 d . . .
H35 H 0.5401 0.3275 0.1756 0.028 Uiso 1 1 calc R . .
C36 C 0.39175(11) 0.34093(14) 0.15166(6) 0.0235(3) Uani 1 1 d . . .
H36 H 0.3828 0.2791 0.1801 0.028 Uiso 1 1 calc R . .
C37 C 0.20809(12) 0.36715(19) 0.11740(7) 0.0370(4) Uani 1 1 d . . .
H37A H 0.1648 0.4478 0.1033 0.056 Uiso 1 1 calc R . .
H37B H 0.2104 0.3487 0.1568 0.056 Uiso 1 1 calc R . .
H37C H 0.1829 0.2834 0.0945 0.056 Uiso 1 1 calc R . .
C38 C 0.60480(11) 0.49491(17) 0.10600(7) 0.0357(4) Uani 1 1 d . . .
H38A H 0.6082 0.4897 0.0670 0.053 Uiso 1 1 calc R . .
H38B H 0.6511 0.4272 0.1293 0.053 Uiso 1 1 calc R . .
H38C H 0.6218 0.5907 0.1206 0.053 Uiso 1 1 calc R . .

loop_
_atom_site_aniso_label
_atom_site_aniso_U_11
_atom_site_aniso_U_22
_atom_site_aniso_U_33
_atom_site_aniso_U_23
_atom_site_aniso_U_13
_atom_site_aniso_U_12
Cl1 0.01227(13) 0.02722(17) 0.02351(16) 0.00297(12) 0.00614(10) -0.00073(11)
N1 0.0121(4) 0.0176(5) 0.0171(5) 0.0010(4) 0.0042(4) -0.0002(4)
N2 0.0135(5) 0.0167(5) 0.0163(5) 0.0013(4) 0.0036(4) 0.0001(4)
N3 0.0140(5) 0.0179(5) 0.0150(5) 0.0016(4) 0.0041(4) 0.0002(4)
N4 0.0127(5) 0.0174(5) 0.0159(5) 0.0021(4) 0.0037(4) 0.0006(4)
N5 0.0129(4) 0.0189(5) 0.0149(5) 0.0024(4) 0.0035(3) -0.0011(4)
N6 0.0129(5) 0.0191(5) 0.0167(5) 0.0009(4) 0.0051(4) -0.0015(4)
N7 0.0110(4) 0.0149(5) 0.0126(4) 0.0003(4) 0.0035(3) -0.0003(4)
N8 0.0134(5) 0.0174(5) 0.0165(5) 0.0026(4) 0.0058(4) 0.0005(4)
N9 0.0118(4) 0.0196(5) 0.0163(5) 0.0035(4) 0.0040(4) 0.0002(4)
C1 0.0118(5) 0.0150(6) 0.0186(6) -0.0014(5) 0.0051(4) -0.0002(4)
C2 0.0128(5) 0.0137(6) 0.0148(5) -0.0007(4) 0.0030(4) 0.0012(4)
C3 0.0153(5) 0.0140(6) 0.0140(5) -0.0007(4) 0.0050(4) 0.0000(4)
C4 0.0120(5) 0.0141(6) 0.0159(5) -0.0017(4) 0.0047(4) -0.0005(4)
C5 0.0131(5) 0.0135(6) 0.0156(5) -0.0001(4) 0.0034(4) -0.0011(4)
C6 0.0144(5) 0.0136(6) 0.0142(5) -0.0011(4) 0.0050(4) -0.0013(4)
C7 0.0147(5) 0.0142(6) 0.0166(6) 0.0029(5) 0.0036(4) -0.0015(4)
C8 0.0188(6) 0.0195(6) 0.0203(6) 0.0016(5) 0.0084(5) 0.0006(5)
C9 0.0170(6) 0.0217(7) 0.0317(7) 0.0068(6) 0.0100(5) 0.0032(5)
C10 0.0185(6) 0.0250(7) 0.0277(7) 0.0104(6) 0.0002(5) -0.0010(5)
C11 0.0299(7) 0.0254(7) 0.0166(6) 0.0025(5) 0.0019(5) -0.0025(6)
C12 0.0241(6) 0.0185(6) 0.0189(6) -0.0001(5) 0.0067(5) 0.0003(5)
C13 0.0143(5) 0.0187(6) 0.0129(5) 0.0036(5) 0.0043(4) 0.0004(4)
C14 0.0202(6) 0.0167(6) 0.0224(6) 0.0023(5) 0.0054(5) 0.0013(5)
C15 0.0197(6) 0.0213(7) 0.0266(7) 0.0060(5) 0.0042(5) -0.0031(5)
C16 0.0150(6) 0.0330(8) 0.0184(6) 0.0069(5) 0.0050(4) -0.0002(5)
C17 0.0191(6) 0.0284(7) 0.0197(6) -0.0007(5) 0.0078(5) 0.0041(5)
C18 0.0186(6) 0.0199(6) 0.0182(6) -0.0009(5) 0.0054(4) -0.0005(5)
C19 0.0126(5) 0.0189(6) 0.0159(5) 0.0030(5) 0.0022(4) -0.0025(4)
C20 0.0156(6) 0.0224(7) 0.0254(7) 0.0065(5) 0.0065(5) 0.0031(5)
C21 0.0175(6) 0.0266(7) 0.0260(7) 0.0115(6) 0.0045(5) 0.0029(5)
C22 0.0185(6) 0.0305(7) 0.0176(6) 0.0049(5) 0.0034(4) -0.0057(5)
C23 0.0200(6) 0.0237(7) 0.0191(6) -0.0029(5) 0.0058(5) -0.0037(5)
C24 0.0150(5) 0.0167(6) 0.0198(6) 0.0016(5) 0.0021(4) -0.0010(4)
C25 0.0121(5) 0.0209(6) 0.0159(6) 0.0046(5) 0.0033(4) 0.0013(4)
C26 0.0225(6) 0.0205(7) 0.0364(8) -0.0049(6) 0.0108(5) -0.0018(5)
C27 0.0269(7) 0.0299(8) 0.0424(9) -0.0030(7) 0.0174(6) 0.0063(6)
C28 0.0159(6) 0.0368(8) 0.0277(7) 0.0078(6) 0.0089(5) 0.0028(5)
C29 0.0175(6) 0.0312(8) 0.0218(6) 0.0028(6) 0.0035(5) -0.0060(5)
C30 0.0183(6) 0.0242(7) 0.0186(6) 0.0000(5) 0.0054(4) -0.0008(5)
C31 0.0280(7) 0.0228(7) 0.0261(7) -0.0081(6) 0.0120(5) -0.0019(5)
C32 0.0312(8) 0.0290(8) 0.0270(7) 0.0022(6) 0.0040(6) 0.0023(6)
C33 0.0378(8) 0.0273(8) 0.0222(7) 0.0024(6) 0.0104(6) -0.0056(6)
C34 0.0286(7) 0.0192(7) 0.0246(7) -0.0077(5) 0.0100(5) -0.0049(5)
C35 0.0294(7) 0.0179(7) 0.0208(6) -0.0029(5) 0.0033(5) -0.0003(5)
C36 0.0364(8) 0.0181(7) 0.0184(6) -0.0027(5) 0.0115(5) -0.0047(5)
C37 0.0331(8) 0.0397(9) 0.0445(9) -0.0112(8) 0.0211(7) -0.0034(7)
C38 0.0325(8) 0.0321(9) 0.0470(10) -0.0126(7) 0.0187(7) -0.0118(6)

loop_
_atom_type_symbol
_atom_type_description
_atom_type_scat_dispersion_real
_atom_type_scat_dispersion_imag
_atom_type_scat_source
C C 0.0033 0.0016 'International Tables Vol C Tables 4.2.6.8 and 6.1.1.4'
H H 0.0000 0.0000 'International Tables Vol C Tables 4.2.6.8 and 6.1.1.4'
N N 0.0061 0.0033 'International Tables Vol C Tables 4.2.6.8 and 6.1.1.4'
Cl Cl 0.1484 0.1585 'International Tables Vol C Tables 4.2.6.8 and 6.1.1.4'

loop_
_geom_angle_atom_site_label_1
_geom_angle_atom_site_label_2
_geom_angle_atom_site_label_3
_geom_angle
_geom_angle_site_symmetry_1
_geom_angle_site_symmetry_3
_geom_angle_publ_flag
C1 N1 C2 114.77(10) . . ?
C2 N2 C3 115.88(10) . . ?
C4 N3 C3 116.78(9) . . ?
C4 N4 C5 116.87(10) . . ?
C6 N5 C5 115.82(10) . . ?
C1 N6 C6 114.50(10) . . ?
C6 N7 C2 121.66(9) . . ?
C6 N7 C4 119.22(9) . . ?
C2 N7 C4 119.11(9) . . ?
C3 N8 C7 123.45(9) . . ?
C3 N8 C13 119.50(9) . . ?
C7 N8 C13 116.93(9) . . ?
C5 N9 C19 123.65(9) . . ?
C5 N9 C25 118.08(10) . . ?
C19 N9 C25 117.88(9) . . ?
N1 C1 N6 131.90(10) . . ?
N1 C1 Cl1 114.42(8) . . ?
N6 C1 Cl1 113.67(9) . . ?
N2 C2 N1 120.65(10) . . ?
N2 C2 N7 121.03(10) . . ?
N1 C2 N7 118.32(10) . . ?
N3 C3 N8 115.51(10) . . ?
N3 C3 N2 127.00(10) . . ?
N8 C3 N2 117.48(10) . . ?
N3 C4 N4 120.28(10) . . ?
N3 C4 N7 119.89(10) . . ?
N4 C4 N7 119.80(10) . . ?
N4 C5 N9 115.88(10) . . ?
N4 C5 N5 127.04(10) . . ?
N9 C5 N5 117.08(10) . . ?
N5 C6 N6 120.23(10) . . ?
N5 C6 N7 121.13(10) . . ?
N6 C6 N7 118.63(10) . . ?
C8 C7 C12 120.37(11) . . ?
C8 C7 N8 120.94(11) . . ?
C12 C7 N8 118.58(11) . . ?
C9 C8 C7 119.30(12) . . ?
C9 C8 H8 120.3 . . ?
C7 C8 H8 120.3 . . ?
C10 C9 C8 120.75(12) . . ?
C10 C9 H9 119.6 . . ?
C8 C9 H9 119.6 . . ?
C9 C10 C11 119.65(12) . . ?
C9 C10 H10 120.2 . . ?
C11 C10 H10 120.2 . . ?
C10 C11 C12 120.29(12) . . ?
C10 C11 H11 119.9 . . ?
C12 C11 H11 119.9 . . ?
C11 C12 C7 119.60(12) . . ?
C11 C12 H12 120.2 . . ?
C7 C12 H12 120.2 . . ?
C14 C13 C18 121.01(11) . . ?
C14 C13 N8 119.32(11) . . ?
C18 C13 N8 119.64(11) . . ?
C13 C14 C15 118.91(12) . . ?
C13 C14 H14 120.5 . . ?
C15 C14 H14 120.5 . . ?
C16 C15 C14 120.56(12) . . ?
C16 C15 H15 119.7 . . ?
C14 C15 H15 119.7 . . ?
C15 C16 C17 119.92(12) . . ?
C15 C16 H16 120.0 . . ?
C17 C16 H16 120.0 . . ?
C18 C17 C16 119.93(12) . . ?
C18 C17 H17 120.0 . . ?
C16 C17 H17 120.0 . . ?
C13 C18 C17 119.66(12) . . ?
C13 C18 H18 120.2 . . ?
C17 C18 H18 120.2 . . ?
C20 C19 C24 120.28(11) . . ?
C20 C19 N9 119.10(11) . . ?
C24 C19 N9 120.54(11) . . ?
C19 C20 C21 119.79(12) . . ?
C19 C20 H20 120.1 . . ?
C21 C20 H20 120.1 . . ?
C22 C21 C20 120.22(12) . . ?
C22 C21 H21 119.9 . . ?
C20 C21 H21 119.9 . . ?
C21 C22 C23 119.56(12) . . ?
C21 C22 H22 120.2 . . ?
C23 C22 H22 120.2 . . ?
C24 C23 C22 120.63(12) . . ?
C24 C23 H23 119.7 . . ?
C22 C23 H23 119.7 . . ?
C23 C24 C19 119.52(12) . . ?
C23 C24 H24 120.2 . . ?
C19 C24 H24 120.2 . . ?
C30 C25 C26 120.74(11) . . ?
C30 C25 N9 119.90(11) . . ?
C26 C25 N9 119.36(11) . . ?
C25 C26 C27 119.31(13) . . ?
C25 C26 H26 120.3 . . ?
C27 C26 H26 120.3 . . ?
C28 C27 C26 120.21(13) . . ?
C28 C27 H27 119.9 . . ?
C26 C27 H27 119.9 . . ?
C29 C28 C27 120.04(12) . . ?
C29 C28 H28 120.0 . . ?
C27 C28 H28 120.0 . . ?
C28 C29 C30 120.09(13) . . ?
C28 C29 H29 120.0 . . ?
C30 C29 H29 120.0 . . ?
C25 C30 C29 119.61(12) . . ?
C25 C30 H30 120.2 . . ?
C29 C30 H30 120.2 . . ?
C32 C31 C36 117.27(12) . . ?
C32 C31 C37 122.26(13) . . ?
C36 C31 C37 120.47(13) . . ?
C31 C32 C33 121.58(13) . . ?
C31 C32 H32 119.2 . . ?
C33 C32 H32 119.2 . . ?
C34 C33 C32 120.92(13) . . ?
C34 C33 H33 119.5 . . ?
C32 C33 H33 119.5 . . ?
C33 C34 C35 117.60(12) . . ?
C33 C34 C38 121.19(13) . . ?
C35 C34 C38 121.18(13) . . ?
C36 C35 C34 121.15(13) . . ?
C36 C35 H35 119.4 . . ?
C34 C35 H35 119.4 . . ?
C35 C36 C31 121.49(13) . . ?
C35 C36 H36 119.3 . . ?
C31 C36 H36 119.3 . . ?
C31 C37 H37A 109.5 . . ?
C31 C37 H37B 109.5 . . ?
H37A C37 H37B 109.5 . . ?
C31 C37 H37C 109.5 . . ?
H37A C37 H37C 109.5 . . ?
H37B C37 H37C 109.5 . . ?
C34 C38 H38A 109.5 . . ?
C34 C38 H38B 109.5 . . ?
H38A C38 H38B 109.5 . . ?
C34 C38 H38C 109.5 . . ?
H38A C38 H38C 109.5 . . ?
H38B C38 H38C 109.5 . . ?

loop_
_geom_bond_atom_site_label_1
_geom_bond_atom_site_label_2
_geom_bond_distance
_geom_bond_site_symmetry_2
_geom_bond_publ_flag
Cl1 C1 1.7417(11) . ?
N1 C1 1.3168(15) . ?
N1 C2 1.3516(14) . ?
N2 C2 1.3121(15) . ?
N2 C3 1.3575(14) . ?
N3 C4 1.3205(15) . ?
N3 C3 1.3437(15) . ?
N4 C4 1.3217(15) . ?
N4 C5 1.3414(15) . ?
N5 C6 1.3130(15) . ?
N5 C5 1.3587(14) . ?
N6 C1 1.3187(15) . ?
N6 C6 1.3519(14) . ?
N7 C6 1.3939(14) . ?
N7 C2 1.3969(14) . ?
N7 C4 1.4024(14) . ?
N8 C3 1.3557(15) . ?
N8 C7 1.4309(15) . ?
N8 C13 1.4491(14) . ?
N9 C5 1.3549(15) . ?
N9 C19 1.4400(15) . ?
N9 C25 1.4512(14) . ?
C7 C8 1.3887(17) . ?
C7 C12 1.3910(17) . ?
C8 C9 1.3880(18) . ?
C8 H8 0.9500 . ?
C9 C10 1.384(2) . ?
C9 H9 0.9500 . ?
C10 C11 1.386(2) . ?
C10 H10 0.9500 . ?
C11 C12 1.3891(18) . ?
C11 H11 0.9500 . ?
C12 H12 0.9500 . ?
C13 C14 1.3834(18) . ?
C13 C18 1.3849(17) . ?
C14 C15 1.3931(17) . ?
C14 H14 0.9500 . ?
C15 C16 1.3834(19) . ?
C15 H15 0.9500 . ?
C16 C17 1.3882(19) . ?
C16 H16 0.9500 . ?
C17 C18 1.3874(17) . ?
C17 H17 0.9500 . ?
C18 H18 0.9500 . ?
C19 C20 1.3888(18) . ?
C19 C24 1.3903(17) . ?
C20 C21 1.3916(18) . ?
C20 H20 0.9500 . ?
C21 C22 1.3882(19) . ?
C21 H21 0.9500 . ?
C22 C23 1.3893(19) . ?
C22 H22 0.9500 . ?
C23 C24 1.3873(18) . ?
C23 H23 0.9500 . ?
C24 H24 0.9500 . ?
C25 C30 1.3797(18) . ?
C25 C26 1.3821(18) . ?
C26 C27 1.3935(19) . ?
C26 H26 0.9500 . ?
C27 C28 1.382(2) . ?
C27 H27 0.9500 . ?
C28 C29 1.380(2) . ?
C28 H28 0.9500 . ?
C29 C30 1.3920(17) . ?
C29 H29 0.9500 . ?
C30 H30 0.9500 . ?
C31 C32 1.388(2) . ?
C31 C36 1.391(2) . ?
C31 C37 1.509(2) . ?
C32 C33 1.391(2) . ?
C32 H32 0.9500 . ?
C33 C34 1.389(2) . ?
C33 H33 0.9500 . ?
C34 C35 1.3954(19) . ?
C34 C38 1.5075(19) . ?
C35 C36 1.3829(19) . ?
C35 H35 0.9500 . ?
C36 H36 0.9500 . ?
C37 H37A 0.9800 . ?
C37 H37B 0.9800 . ?
C37 H37C 0.9800 . ?
C38 H38A 0.9800 . ?
C38 H38B 0.9800 . ?
C38 H38C 0.9800 . ?

loop_
_geom_hbond_atom_site_label_D
_geom_hbond_atom_site_label_H
_geom_hbond_atom_site_label_A
_geom_hbond_distance_DH
_geom_hbond_distance_HA
_geom_hbond_distance_DA
_geom_hbond_angle_DHA
_geom_hbond_site_symmetry_A
C24 H24 N1 0.95 2.51 3.4121(16) 157.8 3_655
C33 H33 N6 0.95 2.69 3.5955(18) 158.8 3_665
C37 H37C N4 0.98 2.71 3.4765(19) 135.5 .

loop_
_geom_torsion_atom_site_label_1
_geom_torsion_atom_site_label_2
_geom_torsion_atom_site_label_3
_geom_torsion_atom_site_label_4
_geom_torsion
_geom_torsion_site_symmetry_1
_geom_torsion_site_symmetry_2
_geom_torsion_site_symmetry_3
_geom_torsion_site_symmetry_4
_geom_torsion_publ_flag
C2 N1 C1 N6 1.0(2) . . . . ?
C2 N1 C1 Cl1 -177.36(8) . . . . ?
C6 N6 C1 N1 3.1(2) . . . . ?
C6 N6 C1 Cl1 -178.47(8) . . . . ?
C3 N2 C2 N1 179.18(11) . . . . ?
C3 N2 C2 N7 -0.50(16) . . . . ?
C1 N1 C2 N2 175.96(11) . . . . ?
C1 N1 C2 N7 -4.34(16) . . . . ?
C6 N7 C2 N2 -176.58(11) . . . . ?
C4 N7 C2 N2 4.58(17) . . . . ?
C6 N7 C2 N1 3.73(17) . . . . ?
C4 N7 C2 N1 -175.12(10) . . . . ?
C4 N3 C3 N8 -176.19(10) . . . . ?
C4 N3 C3 N2 4.85(18) . . . . ?
C7 N8 C3 N3 170.72(11) . . . . ?
C13 N8 C3 N3 -5.21(16) . . . . ?
C7 N8 C3 N2 -10.22(17) . . . . ?
C13 N8 C3 N2 173.86(10) . . . . ?
C2 N2 C3 N3 -4.47(18) . . . . ?
C2 N2 C3 N8 176.58(10) . . . . ?
C3 N3 C4 N4 177.93(11) . . . . ?
C3 N3 C4 N7 -0.23(16) . . . . ?
C5 N4 C4 N3 -174.70(11) . . . . ?
C5 N4 C4 N7 3.47(16) . . . . ?
C6 N7 C4 N3 176.96(11) . . . . ?
C2 N7 C4 N3 -4.17(16) . . . . ?
C6 N7 C4 N4 -1.22(16) . . . . ?
C2 N7 C4 N4 177.65(11) . . . . ?
C4 N4 C5 N9 177.12(11) . . . . ?
C4 N4 C5 N5 -3.06(18) . . . . ?
C19 N9 C5 N4 -167.39(11) . . . . ?
C25 N9 C5 N4 5.24(16) . . . . ?
C19 N9 C5 N5 12.76(17) . . . . ?
C25 N9 C5 N5 -174.60(10) . . . . ?
C6 N5 C5 N4 0.00(18) . . . . ?
C6 N5 C5 N9 179.82(11) . . . . ?
C5 N5 C6 N6 -178.85(11) . . . . ?
C5 N5 C6 N7 2.49(17) . . . . ?
C1 N6 C6 N5 177.70(11) . . . . ?
C1 N6 C6 N7 -3.61(16) . . . . ?
C2 N7 C6 N5 179.19(11) . . . . ?
C4 N7 C6 N5 -1.96(17) . . . . ?
C2 N7 C6 N6 0.52(16) . . . . ?
C4 N7 C6 N6 179.36(10) . . . . ?
C3 N8 C7 C8 -52.71(17) . . . . ?
C13 N8 C7 C8 123.31(12) . . . . ?
C3 N8 C7 C12 131.00(12) . . . . ?
C13 N8 C7 C12 -52.97(15) . . . . ?
C12 C7 C8 C9 -1.56(18) . . . . ?
N8 C7 C8 C9 -177.78(11) . . . . ?
C7 C8 C9 C10 0.02(19) . . . . ?
C8 C9 C10 C11 1.4(2) . . . . ?
C9 C10 C11 C12 -1.2(2) . . . . ?
C10 C11 C12 C7 -0.3(2) . . . . ?
C8 C7 C12 C11 1.70(19) . . . . ?
N8 C7 C12 C11 178.01(11) . . . . ?
C3 N8 C13 C14 105.08(13) . . . . ?
C7 N8 C13 C14 -71.11(14) . . . . ?
C3 N8 C13 C18 -76.84(15) . . . . ?
C7 N8 C13 C18 106.97(13) . . . . ?
C18 C13 C14 C15 -0.14(18) . . . . ?
N8 C13 C14 C15 177.90(11) . . . . ?
C13 C14 C15 C16 -0.75(19) . . . . ?
C14 C15 C16 C17 0.64(19) . . . . ?
C15 C16 C17 C18 0.36(19) . . . . ?
C14 C13 C18 C17 1.14(18) . . . . ?
N8 C13 C18 C17 -176.91(11) . . . . ?
C16 C17 C18 C13 -1.24(19) . . . . ?
C5 N9 C19 C20 -134.17(13) . . . . ?
C25 N9 C19 C20 53.18(15) . . . . ?
C5 N9 C19 C24 49.04(17) . . . . ?
C25 N9 C19 C24 -123.61(12) . . . . ?
C24 C19 C20 C21 0.72(19) . . . . ?
N9 C19 C20 C21 -176.08(11) . . . . ?
C19 C20 C21 C22 -0.4(2) . . . . ?
C20 C21 C22 C23 -0.4(2) . . . . ?
C21 C22 C23 C24 0.83(19) . . . . ?
C22 C23 C24 C19 -0.46(18) . . . . ?
C20 C19 C24 C23 -0.32(18) . . . . ?
N9 C19 C24 C23 176.44(11) . . . . ?
C5 N9 C25 C30 -96.75(14) . . . . ?
C19 N9 C25 C30 76.32(15) . . . . ?
C5 N9 C25 C26 82.65(15) . . . . ?
C19 N9 C25 C26 -104.28(14) . . . . ?
C30 C25 C26 C27 0.1(2) . . . . ?
N9 C25 C26 C27 -179.27(12) . . . . ?
C25 C26 C27 C28 -0.6(2) . . . . ?
C26 C27 C28 C29 0.9(2) . . . . ?
C27 C28 C29 C30 -0.7(2) . . . . ?
C26 C25 C30 C29 0.00(19) . . . . ?
N9 C25 C30 C29 179.39(11) . . . . ?
C28 C29 C30 C25 0.30(19) . . . . ?
C36 C31 C32 C33 0.3(2) . . . . ?
C37 C31 C32 C33 -179.63(14) . . . . ?
C31 C32 C33 C34 -0.5(2) . . . . ?
C32 C33 C34 C35 0.4(2) . . . . ?
C32 C33 C34 C38 -177.69(13) . . . . ?
C33 C34 C35 C36 -0.1(2) . . . . ?
C38 C34 C35 C36 177.97(13) . . . . ?
C34 C35 C36 C31 -0.1(2) . . . . ?
C32 C31 C36 C35 0.0(2) . . . . ?
C37 C31 C36 C35 179.91(13) . . . . ?

loop_
_cod_related_entry_id
_cod_related_entry_database
_cod_related_entry_code
1 ChemSpider 30653190
